data_1576582
loop_
_publ_author_name
'Liu, Tianchang'
'Gonder, Jared E.'
'Murphy, Ryan P.'
'Bacon, Alexandra M.'
'Gau, Michael R.'
'Tomson, Neil C.'

_publ_section_title
;
 Direct metathesis of carbon-carbon <i>&#x3c3;</i>-bonds at a versatile
 macrocycle-supported diiron platform.
;
_journal_issue 14
_journal_name_full 'Chemical science'
_journal_page_first 7203
_journal_page_last 7210
_journal_paper_doi 10.1039/d5sc10054b
_journal_volume 17
_journal_year 2026
_chemical_formula_moiety 'C64 H71 Fe2 N6 P, 2(F6 P), 1.5(C6 H5 F)'
_chemical_formula_sum 'C73 H78.5 F13.5 Fe2 N6 P3'
_chemical_formula_weight 1501.02
_space_group_crystal_system monoclinic
_space_group_IT_number 14
_space_group_name_Hall '-P 2yn'
_space_group_name_H-M_alt 'P 1 21/n 1'
_atom_sites_solution_hydrogens geom
_atom_sites_solution_primary dual
_audit_creation_date 2024-07-31
_audit_creation_method
;
Olex2 1.5
(compiled 2021.10.07 svn.r9718050b for OlexSys, GUI svn.r6410)
;
_audit_update_record
;
2024-08-02 deposited with the CCDC.	2026-02-06 downloaded from the CCDC.
;
_cell_angle_alpha 90
_cell_angle_beta 109.540(2)
_cell_angle_gamma 90
_cell_formula_units_Z 4
_cell_length_a 24.4482(3)
_cell_length_b 11.9450(2)
_cell_length_c 26.3761(4)
_cell_measurement_reflns_used 68136
_cell_measurement_temperature 100
_cell_measurement_theta_max 28.3130
_cell_measurement_theta_min 1.9550
_cell_volume 7259.1(2)
_computing_cell_refinement 'CrysAlisPro 1.171.42.91a (Rigaku OD, 2023)'
_computing_data_collection 'CrysAlisPro 1.171.42.91a (Rigaku OD, 2023)'
_computing_data_reduction 'CrysAlisPro 1.171.42.91a (Rigaku OD, 2023)'
_computing_molecular_graphics 'Olex2 1.5 (Dolomanov et al., 2009)'
_computing_publication_material 'Olex2 1.5 (Dolomanov et al., 2009)'
_computing_structure_refinement 'SHELXL 2019/3 (Sheldrick, 2015)'
_computing_structure_solution 'SHELXT 2014/5 (Sheldrick, 2014)'
_diffrn_ambient_environment N~2~
_diffrn_ambient_temperature 100
_diffrn_detector 'HPC area detector'
_diffrn_detector_area_resol_mean 10.0000
_diffrn_detector_type HyPix-6000HE
_diffrn_measured_fraction_theta_full 0.999
_diffrn_measured_fraction_theta_max 0.999
_diffrn_measurement_details
;
List of Runs (angles in degrees, time in seconds):

  # Type    Start    End  Width  t~exp~   \w     \q     \k     \f   Frames
#--------------------------------------------------------------------------
  1  \w    -26.00   0.00   0.50   10.00    --    8.19 -80.00-119.00   52
  2  \w    -31.00  -6.00   0.50   10.00    --   -9.91  80.00   4.00   50
  3  \w    -41.00  10.00   0.50   10.00    --   -9.91 -80.00-119.00  102
  4  \w     -5.00  82.00   0.50   10.00    --    8.19  37.00  90.00  174
  5  \w    -72.00 -46.00   0.50   10.00    --   -9.91 -19.00-150.00   52
  6  \w    -20.00   6.00   0.50   10.00    --   -9.91  78.00 106.90   52
  7  \w    -84.00 -46.00   0.50   10.00    --   -9.91 -77.00 -60.00   76
  8  \w    -29.00  -3.00   0.50   10.00    --   -9.91 -77.00 -60.00   52
  9  \w    -27.00  47.00   0.50   10.00    --   -9.91  76.00 -80.02  148
 10  \w    -83.00   6.00   0.50   10.00    --   -9.91 -57.00 -30.00  178
 11  \w    -26.00  63.00   0.50   10.00    --   -9.91  57.00-150.00  178
 12  \w    -39.00   6.00   0.50   10.00    --   -9.91 -57.00  60.00   90
 13  \w    -13.00  13.00   0.50   10.00    --   -9.91  75.00 -20.95   52
 14  \w     17.00  53.00   0.50   10.00    --   -9.91  75.00 -20.95   72
 15  \w    -34.00  22.00   0.50   10.00    --   -9.91  78.00 128.13  112
;
_diffrn_measurement_device '\k-geometry diffractometer'
_diffrn_measurement_device_type 'Rigaku XtaLAB Synergy-S'
_diffrn_measurement_method '\w scans'
_diffrn_orient_matrix_type 'CrysAlisPro convention (1999,Acta A55,543-557)'
_diffrn_orient_matrix_UB_11 -0.0026403000
_diffrn_orient_matrix_UB_12 -0.0524544000
_diffrn_orient_matrix_UB_13 -0.0132112000
_diffrn_orient_matrix_UB_21 0.0251733000
_diffrn_orient_matrix_UB_22 -0.0193906000
_diffrn_orient_matrix_UB_23 0.0205554000
_diffrn_orient_matrix_UB_31 -0.0175146000
_diffrn_orient_matrix_UB_32 -0.0199652000
_diffrn_orient_matrix_UB_33 0.0147498000
_diffrn_radiation_monochromator mirror
_diffrn_radiation_probe x-ray
_diffrn_radiation_type 'Mo K\a'
_diffrn_radiation_wavelength 0.71073
_diffrn_reflns_av_R_equivalents 0.0402
_diffrn_reflns_av_unetI/netI 0.0211
_diffrn_reflns_Laue_measured_fraction_full 0.999
_diffrn_reflns_Laue_measured_fraction_max 0.999
_diffrn_reflns_limit_h_max 32
_diffrn_reflns_limit_h_min -32
_diffrn_reflns_limit_k_max 15
_diffrn_reflns_limit_k_min -15
_diffrn_reflns_limit_l_max 35
_diffrn_reflns_limit_l_min -35
_diffrn_reflns_number 164937
_diffrn_reflns_point_group_measured_fraction_full 0.999
_diffrn_reflns_point_group_measured_fraction_max 0.999
_diffrn_reflns_theta_full 25.242
_diffrn_reflns_theta_max 28.282
_diffrn_reflns_theta_min 1.891
_diffrn_source 'micro-focus sealed X-ray tube'
_diffrn_source_type 'PhotonJet (Mo) X-ray Source'
_exptl_absorpt_coefficient_mu 0.546
_exptl_absorpt_correction_T_max 1.00000
_exptl_absorpt_correction_T_min 0.72303
_exptl_absorpt_correction_type multi-scan
_exptl_absorpt_process_details 'SCALE3 ABSPACK'
_exptl_crystal_colour black
_exptl_crystal_colour_primary black
_exptl_crystal_density_diffrn 1.373
_exptl_crystal_description plank
_exptl_crystal_F_000 3108
_exptl_crystal_size_max 0.62
_exptl_crystal_size_mid 0.28
_exptl_crystal_size_min 0.07
_refine_diff_density_max 1.098
_refine_diff_density_min -0.576
_refine_diff_density_rms 0.089
_refine_ls_extinction_method none
_refine_ls_goodness_of_fit_ref 1.061
_refine_ls_hydrogen_treatment constr
_refine_ls_matrix_type full
_refine_ls_number_parameters 1010
_refine_ls_number_reflns 17997
_refine_ls_number_restraints 330
_refine_ls_restrained_S_all 1.063
_refine_ls_R_factor_all 0.0518
_refine_ls_R_factor_gt 0.0445
_refine_ls_shift/su_max 0.001
_refine_ls_shift/su_mean 0.000
_refine_ls_structure_factor_coef Fsqd
_refine_ls_weighting_details 'w=1/[\s^2^(Fo^2^)+(0.0824P)^2^+5.4027P] where P=(Fo^2^+2Fc^2^)/3'
_refine_ls_weighting_scheme calc
_refine_ls_wR_factor_gt 0.1324
_refine_ls_wR_factor_ref 0.1373
_reflns_Friedel_coverage 0.000
_reflns_number_gt 15526
_reflns_number_total 17997
_reflns_threshold_expression 'I > 2\s(I)'
_cod_data_source_file d5sc10054b2.cif
_cod_data_source_block 30011_Fe2C=CPh2_2+
_cod_depositor_comments 'Adding full bibliography for 1576580--1576582.cif.'
_cod_original_formula_sum 'C73 H78.50 F13.50 Fe2 N6 P3'
_cod_database_code 1576582
_shelx_shelxl_version_number 2019/3
_shelx_space_group_comment
;
The symmetry employed for this shelxl refinement is uniquely defined
by the following loop, which should always be used as a source of
symmetry information in preference to the above space-group names.
They are only intended as comments.
;
_olex2_refinement_description
;
1. Fixed Uiso
 At 1.2 times of:
  All C(H) groups, All C(H,H) groups
 At 1.5 times of:
  All C(H,H,H) groups
2. Uiso/Uaniso restraints and constraints
F14 \\sim C66 \\sim C71 \\sim C70 \\sim C69 \\sim C68 \\sim C67 \\sim F14'
\\sim C66' \\sim C71' \\sim C70' \\sim C69' \\sim C68' \\sim C67' \\sim F14*
\\sim C66* \\sim C67* \\sim C68* \\sim C69* \\sim C70* \\sim C71*: within 2A
with sigma of 0.003 and sigma for terminal atoms of 0.006 within 2A
3. Others
 Fixed Sof: F13(0.75) F13*(0.25) H62(0.25) H65(0.75) F14(0.2) C66(0.2)
 C67(0.2) H67(0.2) C68(0.2) H68(0.2) C69(0.2) H69(0.2) C70(0.2) H70(0.2)
 C71(0.2) H71(0.2) F14'(0.15) C66'(0.15) C67'(0.15) H67'(0.15) C68'(0.15)
 H68'(0.15) C69'(0.15) H69'(0.15) C70'(0.15) H70'(0.15) C71'(0.15) H71'(0.15)
 F14*(0.15) C66*(0.15) C67*(0.15) H67*(0.15) C68*(0.15) H68*(0.15) C69*(0.15)
 H69*(0.15) C70*(0.15) H70*(0.15) C71*(0.15) H71*(0.15)
4.a Free rotating group:
 F14(C66,C67,C68,C69,C70,C71), F14'(C66',C67',C68',C69',C70',C71'), F14*(C66*,
 C67*,C68*,C69*,C70*,C71*)
4.b Secondary CH2 refined with riding coordinates:
 C8(H8A,H8B), C9(H9A,H9B), C10(H10A,H10B), C18(H18A,H18B), C19(H19A,H19B),
 C20(H20A,H20B)
4.c Aromatic/amide H refined with riding coordinates:
 C3(H3), C5(H5), C13(H13), C15(H15), C36(H36), C37(H37), C38(H38), C39(H39),
 C40(H40), C42(H42), C43(H43), C44(H44), C45(H45), C46(H46), C47(H47), C48(H48),
  C49(H49), C50(H50), C51(H51), C52(H52), C55(H55), C56(H56), C57(H57),
 C58(H58), C59(H59), C75(H75), C76(H76), C77(H77), C79(H79), C60(H60), C61(H61),
  C62(H62), C63(H63), C64(H64), C65(H65), C67(H67), C68(H68), C69(H69),
 C70(H70), C71(H71), C67'(H67'), C68'(H68'), C69'(H69'), C70'(H70'), C71'(H71'),
  C67*(H67*), C68*(H68*), C69*(H69*), C70*(H70*), C71*(H71*)
4.d Idealised Me refined as rotating group:
 C21(H21A,H21B,H21C), C23(H23A,H23B,H23C), C24(H24A,H24B,H24C), C25(H25A,H25B,
 H25C), C26(H26A,H26B,H26C), C27(H27A,H27B,H27C), C29(H29A,H29B,H29C), C30(H30A,
 H30B,H30C), C31(H31A,H31B,H31C), C32(H32A,H32B,H32C)
;
_olex2_submission_special_instructions 'No special instructions were received'
_oxdiff_exptl_absorpt_empirical_details
;
Empirical correction (ABSPACK) includes:
- Absorption correction using spherical harmonics
- Frame scaling
;
_oxdiff_exptl_absorpt_empirical_full_max 1.454
_oxdiff_exptl_absorpt_empirical_full_min 0.648

loop_
_space_group_symop_operation_xyz
'x, y, z'
'-x+1/2, y+1/2, -z+1/2'
'-x, -y, -z'
'x-1/2, -y-1/2, z-1/2'

loop_
_atom_site_label
_atom_site_type_symbol
_atom_site_fract_x
_atom_site_fract_y
_atom_site_fract_z
_atom_site_U_iso_or_equiv
_atom_site_adp_type
_atom_site_occupancy
_atom_site_site_symmetry_order
_atom_site_calc_flag
_atom_site_refinement_flags_posn
_atom_site_refinement_flags_adp
_atom_site_refinement_flags_occupancy
_atom_site_disorder_assembly
_atom_site_disorder_group
Fe1 Fe 0.69470(2) 0.61382(2) 0.46871(2) 0.01490(7) Uani 1 1 d . . . . .
Fe2 Fe 0.73805(2) 0.79369(2) 0.46882(2) 0.01835(7) Uani 1 1 d . . . . .
P1 P 0.66434(2) 0.44038(4) 0.48637(2) 0.01661(10) Uani 1 1 d . . . . .
N1 N 0.63721(7) 0.69088(13) 0.49568(6) 0.0172(3) Uani 1 1 d . . . . .
N2 N 0.63377(7) 0.63880(13) 0.40413(6) 0.0164(3) Uani 1 1 d . . . . .
N3 N 0.72992(7) 0.55807(13) 0.41565(6) 0.0174(3) Uani 1 1 d . . . . .
N4 N 0.79071(7) 0.77938(14) 0.41734(7) 0.0204(3) Uani 1 1 d . . . . .
N5 N 0.70395(7) 0.90671(13) 0.40698(6) 0.0182(3) Uani 1 1 d . . . . .
N6 N 0.68598(7) 0.91301(13) 0.49690(6) 0.0200(3) Uani 1 1 d . . . . .
C1 C 0.58727(8) 0.71618(15) 0.45910(7) 0.0184(3) Uani 1 1 d . . . . .
C2 C 0.58347(8) 0.68631(15) 0.40452(7) 0.0179(3) Uani 1 1 d . . . . .
C3 C 0.53627(8) 0.69672(17) 0.35737(8) 0.0212(4) Uani 1 1 d . . . . .
H3 H 0.501450 0.730574 0.358265 0.025 Uiso 1 1 calc R U . . .
C4 C 0.53989(8) 0.65750(17) 0.30859(7) 0.0221(4) Uani 1 1 d . . . . .
C5 C 0.59251(8) 0.61192(17) 0.30909(7) 0.0209(4) Uani 1 1 d . . . . .
H5 H 0.596829 0.586980 0.276433 0.025 Uiso 1 1 calc R U . . .
C6 C 0.63857(8) 0.60272(15) 0.35684(7) 0.0176(3) Uani 1 1 d . . . . .
C7 C 0.69558(8) 0.55534(15) 0.36512(7) 0.0185(3) Uani 1 1 d . . . . .
C8 C 0.79037(8) 0.51730(16) 0.42877(8) 0.0213(4) Uani 1 1 d . . . . .
H8A H 0.789328 0.440486 0.414381 0.026 Uiso 1 1 calc R U . . .
H8B H 0.808331 0.512986 0.468382 0.026 Uiso 1 1 calc R U . . .
C9 C 0.82880(9) 0.58979(17) 0.40670(8) 0.0237(4) Uani 1 1 d . . . . .
H9A H 0.865913 0.549911 0.412592 0.028 Uiso 1 1 calc R U . . .
H9B H 0.809541 0.597651 0.367364 0.028 Uiso 1 1 calc R U . . .
C10 C 0.84237(8) 0.70667(17) 0.43111(8) 0.0238(4) Uani 1 1 d . . . . .
H10A H 0.859153 0.699966 0.470730 0.029 Uiso 1 1 calc R U . . .
H10B H 0.871869 0.742091 0.418177 0.029 Uiso 1 1 calc R U . . .
C11 C 0.77152(8) 0.82809(16) 0.37120(8) 0.0210(4) Uani 1 1 d . . . . .
C12 C 0.71935(8) 0.89964(16) 0.36299(8) 0.0199(4) Uani 1 1 d . . . . .
C13 C 0.68998(9) 0.95780(16) 0.31636(8) 0.0218(4) Uani 1 1 d . . . . .
H13 H 0.701799 0.951390 0.285634 0.026 Uiso 1 1 calc R U . . .
C14 C 0.64297(8) 1.02585(16) 0.31467(8) 0.0209(4) Uani 1 1 d . . . . .
C15 C 0.62844(8) 1.03357(16) 0.36172(8) 0.0205(4) Uani 1 1 d . . . . .
H15 H 0.596987 1.079550 0.362405 0.025 Uiso 1 1 calc R U . . .
C16 C 0.66015(8) 0.97376(15) 0.40736(7) 0.0184(3) Uani 1 1 d . . . . .
C17 C 0.65301(8) 0.97984(15) 0.46137(7) 0.0187(3) Uani 1 1 d . . . . .
C18 C 0.68350(10) 0.91528(17) 0.55207(8) 0.0249(4) Uani 1 1 d . . . . .
H18A H 0.645111 0.943950 0.550924 0.030 Uiso 1 1 calc R U . . .
H18B H 0.713445 0.967476 0.574227 0.030 Uiso 1 1 calc R U . . .
C19 C 0.69316(9) 0.80068(17) 0.57832(8) 0.0245(4) Uani 1 1 d . . . . .
H19A H 0.697065 0.809233 0.616706 0.029 Uiso 1 1 calc R U . . .
H19B H 0.730197 0.769981 0.576806 0.029 Uiso 1 1 calc R U . . .
C20 C 0.64507(9) 0.71722(16) 0.55257(7) 0.0204(4) Uani 1 1 d . . . . .
H20A H 0.653560 0.646916 0.573641 0.024 Uiso 1 1 calc R U . . .
H20B H 0.608147 0.747421 0.554595 0.024 Uiso 1 1 calc R U . . .
C21 C 0.53626(9) 0.76917(19) 0.46984(8) 0.0250(4) Uani 1 1 d . . . . .
H21A H 0.521054 0.717368 0.490697 0.037 Uiso 1 1 calc R U . . .
H21B H 0.505830 0.785982 0.435590 0.037 Uiso 1 1 calc R U . . .
H21C H 0.548732 0.838611 0.490228 0.037 Uiso 1 1 calc R U . . .
C22 C 0.48911(9) 0.6684(2) 0.25615(8) 0.0290(4) Uani 1 1 d . . . . .
C23 C 0.49781(12) 0.7772(3) 0.22903(11) 0.0475(7) Uani 1 1 d . . . . .
H23A H 0.496800 0.840958 0.252085 0.071 Uiso 1 1 calc R U . . .
H23B H 0.466760 0.785091 0.194268 0.071 Uiso 1 1 calc R U . . .
H23C H 0.535442 0.775131 0.223405 0.071 Uiso 1 1 calc R U . . .
C24 C 0.43093(9) 0.6738(2) 0.26632(9) 0.0337(5) Uani 1 1 d . . . . .
H24A H 0.427320 0.608719 0.287617 0.051 Uiso 1 1 calc R U . . .
H24B H 0.399059 0.673486 0.231828 0.051 Uiso 1 1 calc R U . . .
H24C H 0.429242 0.742553 0.285994 0.051 Uiso 1 1 calc R U . . .
C25 C 0.48698(11) 0.5686(3) 0.21900(10) 0.0494(7) Uani 1 1 d . . . . .
H25A H 0.522202 0.567818 0.209086 0.074 Uiso 1 1 calc R U . . .
H25B H 0.452867 0.575360 0.186441 0.074 Uiso 1 1 calc R U . . .
H25C H 0.484522 0.498913 0.237705 0.074 Uiso 1 1 calc R U . . .
C26 C 0.70970(9) 0.50696(18) 0.31860(8) 0.0243(4) Uani 1 1 d . . . . .
H26A H 0.719118 0.567587 0.297874 0.037 Uiso 1 1 calc R U . . .
H26B H 0.676161 0.465091 0.295449 0.037 Uiso 1 1 calc R U . . .
H26C H 0.743066 0.456529 0.332021 0.037 Uiso 1 1 calc R U . . .
C27 C 0.79678(9) 0.82289(19) 0.32661(8) 0.0272(4) Uani 1 1 d . . . . .
H27A H 0.832500 0.778371 0.338274 0.041 Uiso 1 1 calc R U . . .
H27B H 0.805597 0.898844 0.317592 0.041 Uiso 1 1 calc R U . . .
H27C H 0.768731 0.788074 0.294861 0.041 Uiso 1 1 calc R U . . .
C28 C 0.61097(9) 1.09597(18) 0.26485(8) 0.0240(4) Uani 1 1 d . . . . .
C29 C 0.62559(12) 1.0575(2) 0.21556(9) 0.0393(6) Uani 1 1 d . . . . .
H29A H 0.604256 1.103385 0.184442 0.059 Uiso 1 1 calc R U . . .
H29B H 0.614497 0.978775 0.208029 0.059 Uiso 1 1 calc R U . . .
H29C H 0.667379 1.065547 0.222647 0.059 Uiso 1 1 calc R U . . .
C30 C 0.54550(11) 1.0918(3) 0.25284(11) 0.0450(6) Uani 1 1 d . . . . .
H30A H 0.536495 1.115975 0.284672 0.067 Uiso 1 1 calc R U . . .
H30B H 0.531650 1.015006 0.243514 0.067 Uiso 1 1 calc R U . . .
H30C H 0.526279 1.141658 0.222628 0.067 Uiso 1 1 calc R U . . .
C31 C 0.63194(13) 1.2176(2) 0.27715(10) 0.0384(5) Uani 1 1 d . . . . .
H31A H 0.674138 1.220486 0.285788 0.058 Uiso 1 1 calc R U . . .
H31B H 0.621807 1.245137 0.307865 0.058 Uiso 1 1 calc R U . . .
H31C H 0.613221 1.264512 0.245638 0.058 Uiso 1 1 calc R U . . .
C32 C 0.61219(9) 1.06386(16) 0.47108(8) 0.0226(4) Uani 1 1 d . . . . .
H32A H 0.578881 1.025001 0.475735 0.034 Uiso 1 1 calc R U . . .
H32B H 0.598639 1.114728 0.440240 0.034 Uiso 1 1 calc R U . . .
H32C H 0.632308 1.106876 0.503627 0.034 Uiso 1 1 calc R U . . .
C33 C 0.76266(8) 0.64420(16) 0.52110(7) 0.0199(4) Uani 1 1 d . . . . .
C34 C 0.81473(9) 0.64753(18) 0.56052(8) 0.0234(4) Uani 1 1 d . . . . .
C35 C 0.83512(9) 0.55573(19) 0.60110(8) 0.0267(4) Uani 1 1 d . . . . .
C36 C 0.85639(11) 0.5837(2) 0.65558(9) 0.0367(5) Uani 1 1 d . . . . .
H36 H 0.856944 0.659853 0.666157 0.044 Uiso 1 1 calc R U . . .
C37 C 0.87680(12) 0.5011(3) 0.69457(10) 0.0432(6) Uani 1 1 d . . . . .
H37 H 0.891162 0.520990 0.731556 0.052 Uiso 1 1 calc R U . . .
C38 C 0.87622(12) 0.3911(3) 0.67966(11) 0.0459(7) Uani 1 1 d . . . . .
H38 H 0.890496 0.334869 0.706298 0.055 Uiso 1 1 calc R U . . .
C39 C 0.85485(13) 0.3619(2) 0.62586(12) 0.0476(7) Uani 1 1 d . . . . .
H39 H 0.853932 0.285482 0.615676 0.057 Uiso 1 1 calc R U . . .
C40 C 0.83470(11) 0.4440(2) 0.58660(10) 0.0360(5) Uani 1 1 d . . . . .
H40 H 0.820600 0.423407 0.549685 0.043 Uiso 1 1 calc R U . . .
C41 C 0.85606(9) 0.74062(18) 0.56479(8) 0.0247(4) Uani 1 1 d . . . . .
C42 C 0.91564(9) 0.7166(2) 0.57837(8) 0.0302(5) Uani 1 1 d . . . . .
H42 H 0.928954 0.642120 0.587489 0.036 Uiso 1 1 calc R U . . .
C43 C 0.95493(10) 0.7996(2) 0.57862(11) 0.0410(6) Uani 1 1 d . . . . .
H43 H 0.994987 0.782081 0.587828 0.049 Uiso 1 1 calc R U . . .
C44 C 0.93593(12) 0.9091(3) 0.56538(13) 0.0501(7) Uani 1 1 d . . . . .
H44 H 0.962946 0.966009 0.565052 0.060 Uiso 1 1 calc R U . . .
C45 C 0.87812(11) 0.9348(2) 0.55278(11) 0.0412(6) Uani 1 1 d . . . . .
H45 H 0.865256 1.009627 0.543922 0.049 Uiso 1 1 calc R U . . .
C46 C 0.83825(9) 0.8513(2) 0.55298(9) 0.0297(4) Uani 1 1 d . . . . .
H46 H 0.798493 0.870155 0.544978 0.036 Uiso 1 1 calc R U . . .
C47 C 0.77519(9) 0.13991(18) 0.46525(9) 0.0282(4) Uani 1 1 d . . . . .
H47 H 0.798924 0.079861 0.461301 0.034 Uiso 1 1 calc R U . . .
C48 C 0.70070(9) 0.46566(17) 0.59756(8) 0.0230(4) Uani 1 1 d . . . . .
H48 H 0.726117 0.521085 0.592236 0.028 Uiso 1 1 calc R U . . .
C49 C 0.70340(10) 0.43739(19) 0.64959(8) 0.0283(4) Uani 1 1 d . . . . .
H49 H 0.730560 0.473387 0.679653 0.034 Uiso 1 1 calc R U . . .
C50 C 0.66617(10) 0.3563(2) 0.65732(8) 0.0293(4) Uani 1 1 d . . . . .
H50 H 0.667554 0.337671 0.692744 0.035 Uiso 1 1 calc R U . . .
C51 C 0.62707(9) 0.30246(18) 0.61360(9) 0.0264(4) Uani 1 1 d . . . . .
H51 H 0.602223 0.246179 0.619182 0.032 Uiso 1 1 calc R U . . .
C52 C 0.62405(8) 0.33061(16) 0.56143(8) 0.0214(4) Uani 1 1 d . . . . .
H52 H 0.597064 0.293952 0.531476 0.026 Uiso 1 1 calc R U . . .
C53 C 0.66105(8) 0.41327(15) 0.55337(7) 0.0188(3) Uani 1 1 d . . . . .
C54 C 0.58949(8) 0.41487(16) 0.44245(7) 0.0196(3) Uani 1 1 d . . . . .
C55 C 0.54502(9) 0.47087(16) 0.45473(8) 0.0218(4) Uani 1 1 d . . . . .
H55 H 0.554025 0.513075 0.487018 0.026 Uiso 1 1 calc R U . . .
C56 C 0.48800(9) 0.46526(18) 0.42019(9) 0.0263(4) Uani 1 1 d . . . . .
H56 H 0.458351 0.503724 0.428960 0.032 Uiso 1 1 calc R U . . .
C57 C 0.47410(10) 0.4038(2) 0.37292(9) 0.0307(5) Uani 1 1 d . . . . .
H57 H 0.435143 0.400562 0.349129 0.037 Uiso 1 1 calc R U . . .
C58 C 0.51755(10) 0.3472(2) 0.36079(9) 0.0333(5) Uani 1 1 d . . . . .
H58 H 0.508203 0.304006 0.328771 0.040 Uiso 1 1 calc R U . . .
C59 C 0.57461(9) 0.35302(18) 0.39498(8) 0.0265(4) Uani 1 1 d . . . . .
H59 H 0.603989 0.314268 0.385904 0.032 Uiso 1 1 calc R U . . .
C74 C 0.70612(8) 0.31869(16) 0.47757(8) 0.0202(4) Uani 1 1 d . . . . .
C75 C 0.73425(9) 0.24932(17) 0.52093(8) 0.0237(4) Uani 1 1 d . . . . .
H75 H 0.730012 0.262688 0.554926 0.028 Uiso 1 1 calc R U . . .
C76 C 0.74698(9) 0.20759(17) 0.42185(9) 0.0264(4) Uani 1 1 d . . . . .
H76 H 0.750901 0.193303 0.387800 0.032 Uiso 1 1 calc R U . . .
C77 C 0.76849(9) 0.16062(18) 0.51492(9) 0.0280(4) Uani 1 1 d . . . . .
H77 H 0.787410 0.113912 0.544797 0.034 Uiso 1 1 calc R U . . .
C79 C 0.71292(9) 0.29636(16) 0.42779(8) 0.0227(4) Uani 1 1 d . . . . .
H79 H 0.693967 0.342593 0.397732 0.027 Uiso 1 1 calc R U . . .
P2 P 0.44252(2) 1.03237(5) 0.36820(2) 0.02435(11) Uani 1 1 d . . . . .
F1 F 0.50415(6) 0.97398(14) 0.37770(6) 0.0407(3) Uani 1 1 d . . . . .
F2 F 0.41191(7) 0.93268(13) 0.32836(6) 0.0422(3) Uani 1 1 d . . . . .
F3 F 0.38099(7) 1.09070(15) 0.35928(7) 0.0467(4) Uani 1 1 d . . . . .
F4 F 0.44863(7) 1.10210(12) 0.31874(6) 0.0392(3) Uani 1 1 d . . . . .
F5 F 0.47344(7) 1.13020(13) 0.40859(6) 0.0442(4) Uani 1 1 d . . . . .
F6 F 0.43535(7) 0.96229(13) 0.41759(6) 0.0396(3) Uani 1 1 d . . . . .
P3 P 0.65667(3) 0.69240(5) 0.17766(2) 0.03111(13) Uani 1 1 d . . . . .
F7 F 0.65109(9) 0.6374(2) 0.12131(7) 0.0681(6) Uani 1 1 d . . . . .
F8 F 0.62750(8) 0.58393(15) 0.19353(7) 0.0555(5) Uani 1 1 d . . . . .
F9 F 0.59561(7) 0.7511(2) 0.15345(8) 0.0703(6) Uani 1 1 d . . . . .
F10 F 0.68764(8) 0.79938(14) 0.16312(8) 0.0531(4) Uani 1 1 d . . . . .
F11 F 0.71903(8) 0.63430(16) 0.20323(8) 0.0555(4) Uani 1 1 d . . . . .
F12 F 0.66350(7) 0.74505(14) 0.23518(6) 0.0418(3) Uani 1 1 d . . . . .
F13 F 0.69282(15) 0.4697(3) 0.83147(15) 0.1065(14) Uani 0.75 1 d . . P A 1
F13* F 0.7567(4) 0.7534(9) 0.7140(3) 0.078(3) Uani 0.25 1 d . . P B 2
C60 C 0.67394(14) 0.6933(2) 0.73496(12) 0.0511(7) Uani 1 1 d . . . . .
H60 H 0.645736 0.743824 0.713269 0.061 Uiso 1 1 calc R U . . .
C61 C 0.65949(15) 0.6168(3) 0.76680(14) 0.0603(8) Uani 1 1 d . . . . .
H61 H 0.620977 0.612191 0.767572 0.072 Uiso 1 1 calc R U . . .
C62 C 0.70269(19) 0.5457(3) 0.79807(14) 0.0673(10) Uani 1 1 d . . . . .
H62 H 0.693033 0.492336 0.820420 0.081 Uiso 0.25 1 calc R U P A 2
C63 C 0.75779(15) 0.5495(3) 0.79791(13) 0.0609(9) Uani 1 1 d . . . . .
H63 H 0.786373 0.500125 0.819930 0.073 Uiso 1 1 calc R U . . .
C64 C 0.77172(15) 0.6252(3) 0.76576(13) 0.0572(8) Uani 1 1 d . . . . .
H64 H 0.810160 0.628805 0.764750 0.069 Uiso 1 1 calc R U . . .
C65 C 0.72994(16) 0.6958(3) 0.73493(13) 0.0555(8) Uani 1 1 d . . . . .
H65 H 0.740054 0.748706 0.712653 0.067 Uiso 0.75 1 calc R U P B 1
F14 F 1.0735(3) 0.7848(5) 0.4458(3) 0.0520(13) Uani 0.2 1 d G U P C -1
C66 C 1.0524(2) 0.6926(5) 0.4636(2) 0.0431(10) Uani 0.2 1 d G U P C -1
C67 C 1.0653(3) 0.6792(6) 0.5182(2) 0.0427(12) Uani 0.2 1 d G U P C -1
H67 H 1.088197 0.732667 0.542970 0.051 Uiso 0.2 1 calc R U P C -1
C68 C 1.0437(3) 0.5849(7) 0.5360(2) 0.0496(16) Uani 0.2 1 d G U P C -1
H68 H 1.052066 0.573202 0.573473 0.059 Uiso 0.2 1 calc R U P C -1
C69 C 1.0101(3) 0.5079(6) 0.4994(3) 0.0502(18) Uani 0.2 1 d G U P C -1
H69 H 0.995450 0.443682 0.511806 0.060 Uiso 0.2 1 calc R U P C -1
C70 C 0.9979(3) 0.5245(6) 0.4446(3) 0.0463(16) Uani 0.2 1 d G U P C -1
H70 H 0.974750 0.471675 0.419650 0.056 Uiso 0.2 1 calc R U P C -1
C71 C 1.0193(3) 0.6179(6) 0.4261(2) 0.0420(12) Uani 0.2 1 d G U P C -1
H71 H 1.011408 0.629825 0.388714 0.050 Uiso 0.2 1 calc R U P C -1
F14' F 1.0382(4) 0.8020(10) 0.3371(3) 0.064(3) Uani 0.15 1 d G U P D -2
C66' C 1.0156(3) 0.8283(7) 0.3764(3) 0.0435(13) Uani 0.15 1 d G U P D -2
C67' C 0.9639(3) 0.8860(8) 0.3621(3) 0.0397(15) Uani 0.15 1 d G U P D -2
H67' H 0.944276 0.906881 0.325772 0.048 Uiso 0.15 1 calc R U P D -2
C68' C 0.9414(3) 0.9127(9) 0.4024(4) 0.0359(14) Uani 0.15 1 d G U P D -2
H68' H 0.905889 0.952903 0.393780 0.043 Uiso 0.15 1 calc R U P D -2
C69' C 0.9704(4) 0.8811(9) 0.4553(3) 0.0353(14) Uani 0.15 1 d G U P D -2
H69' H 0.954667 0.899380 0.482636 0.042 Uiso 0.15 1 calc R U P D -2
C70' C 1.0223(4) 0.8226(10) 0.4681(3) 0.0412(11) Uani 0.15 1 d G U P D -2
H70' H 1.042016 0.800837 0.504298 0.049 Uiso 0.15 1 calc R U P D -2
C71' C 1.0457(3) 0.7958(9) 0.4284(3) 0.0428(11) Uani 0.15 1 d G U P D -2
H71' H 1.081376 0.756253 0.436784 0.051 Uiso 0.15 1 calc R U P D -2
F14* F 0.9511(3) 0.7704(8) 0.3697(3) 0.0389(15) Uani 0.15 1 d G U P E -3
C66* C 0.9949(2) 0.7544(6) 0.4173(2) 0.0416(11) Uani 0.15 1 d G U P E -3
C67* C 1.0318(4) 0.6652(7) 0.4215(3) 0.0443(12) Uani 0.15 1 d G U P E -3
H67* H 1.027072 0.615955 0.392050 0.053 Uiso 0.15 1 calc R U P E -3
C68* C 1.0761(4) 0.6494(9) 0.4702(4) 0.0446(12) Uani 0.15 1 d G U P E -3
H68* H 1.102133 0.588248 0.474388 0.054 Uiso 0.15 1 calc R U P E -3
C69* C 1.0827(3) 0.7224(10) 0.5127(3) 0.0422(12) Uani 0.15 1 d G U P E -3
H69* H 1.113180 0.711310 0.545913 0.051 Uiso 0.15 1 calc R U P E -3
C70* C 1.0447(4) 0.8117(9) 0.5069(3) 0.0414(12) Uani 0.15 1 d G U P E -3
H70* H 1.049401 0.861655 0.536068 0.050 Uiso 0.15 1 calc R U P E -3
C71* C 0.9999(3) 0.8284(7) 0.4586(3) 0.0386(12) Uani 0.15 1 d G U P E -3
H71* H 0.973526 0.888964 0.454267 0.046 Uiso 0.15 1 calc R U P E -3

loop_
_atom_site_aniso_label
_atom_site_aniso_U_11
_atom_site_aniso_U_22
_atom_site_aniso_U_33
_atom_site_aniso_U_23
_atom_site_aniso_U_13
_atom_site_aniso_U_12
Fe1 0.01639(12) 0.01605(13) 0.01276(12) 0.00070(9) 0.00554(9) 0.00188(9)
Fe2 0.02168(14) 0.01771(13) 0.01721(13) -0.00011(9) 0.00855(10) -0.00004(10)
P1 0.0209(2) 0.0155(2) 0.0153(2) 0.00115(16) 0.00842(17) 0.00205(16)
N1 0.0213(7) 0.0164(7) 0.0153(7) 0.0005(5) 0.0081(6) 0.0020(6)
N2 0.0193(7) 0.0164(7) 0.0150(7) 0.0010(5) 0.0075(6) 0.0008(6)
N3 0.0181(7) 0.0171(7) 0.0184(7) 0.0009(6) 0.0081(6) 0.0015(6)
N4 0.0187(7) 0.0207(8) 0.0230(8) -0.0019(6) 0.0087(6) -0.0021(6)
N5 0.0222(7) 0.0158(7) 0.0191(7) -0.0011(6) 0.0102(6) -0.0029(6)
N6 0.0273(8) 0.0177(7) 0.0168(7) -0.0028(6) 0.0099(6) -0.0030(6)
C1 0.0209(8) 0.0176(8) 0.0188(8) 0.0018(7) 0.0093(7) 0.0021(7)
C2 0.0191(8) 0.0189(8) 0.0169(8) 0.0028(6) 0.0077(7) 0.0018(7)
C3 0.0193(8) 0.0259(9) 0.0192(9) 0.0030(7) 0.0073(7) 0.0030(7)
C4 0.0211(9) 0.0282(10) 0.0165(8) 0.0032(7) 0.0057(7) -0.0011(7)
C5 0.0236(9) 0.0254(9) 0.0149(8) 0.0013(7) 0.0080(7) 0.0003(7)
C6 0.0206(8) 0.0187(8) 0.0155(8) 0.0004(6) 0.0087(7) 0.0002(7)
C7 0.0216(8) 0.0185(8) 0.0178(8) 0.0009(7) 0.0098(7) 0.0004(7)
C8 0.0202(9) 0.0229(9) 0.0225(9) 0.0005(7) 0.0095(7) 0.0047(7)
C9 0.0207(9) 0.0270(10) 0.0265(10) -0.0008(8) 0.0119(7) 0.0031(7)
C10 0.0195(9) 0.0278(10) 0.0255(9) -0.0010(8) 0.0093(7) 0.0012(7)
C11 0.0217(9) 0.0215(9) 0.0222(9) -0.0028(7) 0.0107(7) -0.0037(7)
C12 0.0236(9) 0.0177(8) 0.0215(9) -0.0017(7) 0.0117(7) -0.0036(7)
C13 0.0266(9) 0.0229(9) 0.0200(9) -0.0010(7) 0.0132(7) -0.0043(7)
C14 0.0246(9) 0.0206(9) 0.0190(8) 0.0011(7) 0.0092(7) -0.0039(7)
C15 0.0230(9) 0.0199(8) 0.0201(9) 0.0002(7) 0.0091(7) -0.0006(7)
C16 0.0230(9) 0.0163(8) 0.0190(8) -0.0019(6) 0.0110(7) -0.0036(7)
C17 0.0242(9) 0.0160(8) 0.0184(8) -0.0017(6) 0.0102(7) -0.0033(7)
C18 0.0381(11) 0.0219(9) 0.0165(9) -0.0016(7) 0.0116(8) 0.0008(8)
C19 0.0291(10) 0.0276(10) 0.0168(9) -0.0003(7) 0.0078(7) 0.0044(8)
C20 0.0271(9) 0.0223(9) 0.0135(8) 0.0007(7) 0.0093(7) 0.0023(7)
C21 0.0241(9) 0.0319(10) 0.0216(9) 0.0013(8) 0.0111(7) 0.0084(8)
C22 0.0214(9) 0.0464(13) 0.0174(9) 0.0027(9) 0.0039(7) 0.0019(9)
C23 0.0339(12) 0.0711(19) 0.0311(12) 0.0269(13) 0.0025(10) 0.0008(12)
C24 0.0222(10) 0.0529(14) 0.0238(10) 0.0037(10) 0.0046(8) 0.0028(9)
C25 0.0316(12) 0.081(2) 0.0286(12) -0.0203(13) 0.0007(10) 0.0051(13)
C26 0.0276(10) 0.0289(10) 0.0191(9) -0.0022(7) 0.0112(7) 0.0039(8)
C27 0.0289(10) 0.0319(11) 0.0265(10) 0.0017(8) 0.0169(8) 0.0026(8)
C28 0.0292(10) 0.0266(10) 0.0185(9) 0.0027(7) 0.0111(8) 0.0009(8)
C29 0.0546(15) 0.0461(14) 0.0178(10) 0.0040(9) 0.0128(10) 0.0158(12)
C30 0.0296(12) 0.0630(18) 0.0408(14) 0.0219(13) 0.0098(10) 0.0007(11)
C31 0.0574(15) 0.0282(11) 0.0277(11) 0.0070(9) 0.0119(10) -0.0011(10)
C32 0.0283(9) 0.0213(9) 0.0201(9) -0.0006(7) 0.0107(7) 0.0037(7)
C33 0.0222(9) 0.0220(9) 0.0165(8) -0.0013(7) 0.0077(7) 0.0041(7)
C34 0.0222(9) 0.0287(10) 0.0179(9) -0.0029(7) 0.0047(7) 0.0049(8)
C35 0.0199(9) 0.0361(11) 0.0214(9) 0.0032(8) 0.0035(7) 0.0039(8)
C36 0.0378(12) 0.0481(14) 0.0216(10) 0.0015(10) 0.0065(9) 0.0054(11)
C37 0.0424(13) 0.0616(17) 0.0216(10) 0.0087(11) 0.0053(10) 0.0025(12)
C38 0.0370(13) 0.0572(17) 0.0358(13) 0.0223(12) 0.0019(10) -0.0005(12)
C39 0.0490(15) 0.0363(13) 0.0446(15) 0.0112(11) -0.0012(12) 0.0002(11)
C40 0.0365(12) 0.0351(12) 0.0280(11) 0.0038(9) -0.0006(9) 0.0027(10)
C41 0.0224(9) 0.0322(11) 0.0161(8) -0.0032(8) 0.0018(7) 0.0035(8)
C42 0.0232(10) 0.0400(12) 0.0226(10) -0.0002(9) 0.0012(8) 0.0048(9)
C43 0.0205(10) 0.0538(16) 0.0413(14) 0.0052(11) 0.0006(9) 0.0023(10)
C44 0.0292(12) 0.0484(16) 0.0627(18) 0.0097(14) 0.0021(12) -0.0065(11)
C45 0.0330(12) 0.0343(12) 0.0472(14) 0.0038(11) 0.0013(10) 0.0012(10)
C46 0.0231(10) 0.0334(11) 0.0264(10) -0.0036(9) 0.0001(8) 0.0036(8)
C47 0.0250(10) 0.0209(9) 0.0396(12) -0.0058(8) 0.0122(9) 0.0026(8)
C48 0.0268(9) 0.0227(9) 0.0205(9) 0.0020(7) 0.0095(7) 0.0009(7)
C49 0.0331(11) 0.0322(11) 0.0187(9) 0.0021(8) 0.0075(8) 0.0025(9)
C50 0.0338(11) 0.0362(11) 0.0204(9) 0.0098(8) 0.0125(8) 0.0083(9)
C51 0.0274(10) 0.0269(10) 0.0296(10) 0.0104(8) 0.0158(8) 0.0045(8)
C52 0.0238(9) 0.0193(9) 0.0233(9) 0.0030(7) 0.0109(7) 0.0032(7)
C53 0.0235(9) 0.0179(8) 0.0174(8) 0.0033(7) 0.0099(7) 0.0041(7)
C54 0.0238(9) 0.0174(8) 0.0188(8) 0.0020(7) 0.0087(7) -0.0014(7)
C55 0.0254(9) 0.0207(9) 0.0206(9) 0.0008(7) 0.0096(7) 0.0008(7)
C56 0.0242(9) 0.0281(10) 0.0278(10) 0.0051(8) 0.0102(8) 0.0021(8)
C57 0.0263(10) 0.0347(11) 0.0275(10) 0.0027(9) 0.0040(8) -0.0043(9)
C58 0.0347(11) 0.0352(12) 0.0263(10) -0.0092(9) 0.0052(9) -0.0056(9)
C59 0.0297(10) 0.0249(10) 0.0254(10) -0.0049(8) 0.0097(8) -0.0009(8)
C74 0.0217(9) 0.0169(8) 0.0241(9) -0.0003(7) 0.0106(7) 0.0000(7)
C75 0.0257(9) 0.0214(9) 0.0249(9) 0.0000(7) 0.0097(8) 0.0014(7)
C76 0.0292(10) 0.0228(9) 0.0321(11) -0.0069(8) 0.0168(8) -0.0029(8)
C77 0.0275(10) 0.0216(9) 0.0331(11) 0.0010(8) 0.0076(8) 0.0043(8)
C79 0.0266(9) 0.0195(9) 0.0249(9) -0.0012(7) 0.0123(8) -0.0006(7)
P2 0.0265(3) 0.0273(3) 0.0209(2) 0.00097(19) 0.0100(2) 0.0016(2)
F1 0.0298(7) 0.0501(9) 0.0451(8) -0.0036(7) 0.0163(6) 0.0086(6)
F2 0.0514(9) 0.0389(8) 0.0331(7) -0.0049(6) 0.0099(6) -0.0154(7)
F3 0.0373(8) 0.0581(10) 0.0490(9) 0.0166(8) 0.0201(7) 0.0197(7)
F4 0.0548(9) 0.0385(8) 0.0298(7) 0.0031(6) 0.0212(6) -0.0070(7)
F5 0.0594(10) 0.0373(8) 0.0340(8) -0.0113(6) 0.0130(7) -0.0016(7)
F6 0.0512(8) 0.0422(8) 0.0334(7) 0.0134(6) 0.0247(6) 0.0122(7)
P3 0.0276(3) 0.0422(3) 0.0271(3) -0.0034(2) 0.0139(2) -0.0103(2)
F7 0.0794(13) 0.1025(16) 0.0367(9) -0.0262(9) 0.0382(9) -0.0481(12)
F8 0.0776(12) 0.0573(10) 0.0484(9) -0.0169(8) 0.0433(9) -0.0358(9)
F9 0.0268(8) 0.1258(19) 0.0547(11) 0.0283(12) 0.0088(7) 0.0087(10)
F10 0.0538(10) 0.0473(9) 0.0702(11) 0.0050(8) 0.0367(9) -0.0147(8)
F11 0.0485(9) 0.0609(11) 0.0654(11) 0.0038(9) 0.0303(9) 0.0159(8)
F12 0.0422(8) 0.0493(9) 0.0368(7) -0.0134(7) 0.0170(6) -0.0051(7)
F13 0.076(2) 0.125(3) 0.091(2) 0.059(2) -0.0087(17) -0.036(2)
F13* 0.090(6) 0.086(6) 0.055(5) 0.007(4) 0.021(4) -0.020(5)
C60 0.0531(17) 0.0362(14) 0.0440(15) -0.0040(11) -0.0104(12) 0.0084(12)
C61 0.0477(17) 0.064(2) 0.0583(19) -0.0073(16) 0.0038(14) -0.0052(15)
C62 0.089(3) 0.0528(19) 0.0437(17) 0.0097(14) 0.0008(17) -0.0109(18)
C63 0.0584(19) 0.0473(17) 0.0511(17) -0.0063(14) -0.0160(14) 0.0119(14)
C64 0.0498(17) 0.0560(19) 0.0510(17) -0.0222(15) -0.0029(13) 0.0043(14)
C65 0.069(2) 0.0444(16) 0.0410(15) -0.0097(12) 0.0016(14) -0.0090(14)
F14 0.040(2) 0.066(3) 0.048(2) -0.023(2) 0.012(2) -0.011(2)
C66 0.028(2) 0.061(2) 0.0408(19) -0.0230(18) 0.0125(17) -0.0070(18)
C67 0.027(2) 0.060(3) 0.041(2) -0.025(2) 0.0107(19) -0.003(2)
C68 0.030(3) 0.060(3) 0.052(3) -0.019(3) 0.004(3) 0.014(3)
C69 0.029(3) 0.058(3) 0.058(3) -0.017(3) 0.007(3) 0.018(3)
C70 0.027(3) 0.058(3) 0.051(3) -0.024(3) 0.010(3) 0.013(3)
C71 0.026(2) 0.060(3) 0.040(2) -0.025(2) 0.0117(19) -0.003(2)
F14' 0.060(5) 0.074(5) 0.056(5) -0.012(4) 0.018(4) -0.007(5)
C66' 0.032(2) 0.062(3) 0.038(2) -0.021(2) 0.013(2) -0.014(2)
C67' 0.028(3) 0.059(3) 0.034(3) -0.019(3) 0.013(2) -0.021(3)
C68' 0.024(2) 0.055(3) 0.033(2) -0.016(2) 0.015(2) -0.023(2)
C69' 0.024(2) 0.055(3) 0.033(2) -0.016(2) 0.017(2) -0.022(2)
C70' 0.028(2) 0.059(2) 0.039(2) -0.0191(19) 0.0131(18) -0.0133(19)
C71' 0.028(2) 0.060(2) 0.040(2) -0.021(2) 0.0116(18) -0.0103(19)
F14* 0.024(3) 0.064(3) 0.028(3) -0.014(3) 0.008(2) -0.022(3)
C66* 0.027(2) 0.061(2) 0.0385(19) -0.0209(19) 0.0135(17) -0.0107(18)
C67* 0.030(2) 0.062(3) 0.041(2) -0.023(2) 0.0114(19) -0.005(2)
C68* 0.029(2) 0.062(3) 0.041(2) -0.024(2) 0.0110(19) -0.004(2)
C69* 0.028(2) 0.061(3) 0.039(2) -0.023(2) 0.0135(19) -0.008(2)
C70* 0.027(2) 0.059(2) 0.039(2) -0.021(2) 0.0133(19) -0.012(2)
C71* 0.025(2) 0.057(2) 0.037(2) -0.018(2) 0.0147(19) -0.017(2)

loop_
_atom_type_symbol
_atom_type_description
_atom_type_scat_dispersion_real
_atom_type_scat_dispersion_imag
_atom_type_scat_source
C C 0.0033 0.0016 'International Tables Vol C Tables 4.2.6.8 and 6.1.1.4'
H H 0.0000 0.0000 'International Tables Vol C Tables 4.2.6.8 and 6.1.1.4'
F F 0.0171 0.0103 'International Tables Vol C Tables 4.2.6.8 and 6.1.1.4'
Fe Fe 0.3463 0.8444 'International Tables Vol C Tables 4.2.6.8 and 6.1.1.4'
N N 0.0061 0.0033 'International Tables Vol C Tables 4.2.6.8 and 6.1.1.4'
P P 0.1023 0.0942 'International Tables Vol C Tables 4.2.6.8 and 6.1.1.4'

loop_
_geom_angle_atom_site_label_1
_geom_angle_atom_site_label_2
_geom_angle_atom_site_label_3
_geom_angle
_geom_angle_site_symmetry_1
_geom_angle_site_symmetry_3
_geom_angle_publ_flag
P1 Fe1 Fe2 168.593(18) . . ?
N1 Fe1 Fe2 87.14(5) . . ?
N1 Fe1 P1 91.71(5) . . ?
N2 Fe1 Fe2 94.31(5) . . ?
N2 Fe1 P1 96.62(5) . . ?
N2 Fe1 N1 79.07(6) . . ?
N2 Fe1 N3 79.23(6) . . ?
N3 Fe1 Fe2 90.32(5) . . ?
N3 Fe1 P1 94.93(5) . . ?
N3 Fe1 N1 157.89(6) . . ?
C33 Fe1 Fe2 61.69(6) . . ?
C33 Fe1 P1 107.60(6) . . ?
C33 Fe1 N1 102.21(7) . . ?
C33 Fe1 N2 155.65(8) . . ?
C33 Fe1 N3 95.84(7) . . ?
N4 Fe2 Fe1 106.49(4) . . ?
N4 Fe2 N6 142.60(6) . . ?
N4 Fe2 C33 103.42(6) . . ?
N5 Fe2 Fe1 121.58(5) . . ?
N5 Fe2 N4 74.01(6) . . ?
N5 Fe2 N6 73.50(6) . . ?
N5 Fe2 C33 166.67(7) . . ?
N6 Fe2 Fe1 106.03(4) . . ?
N6 Fe2 C33 112.37(6) . . ?
C33 Fe2 Fe1 45.97(5) . . ?
C53 P1 Fe1 118.53(6) . . ?
C53 P1 C54 102.96(9) . . ?
C53 P1 C74 100.88(9) . . ?
C54 P1 Fe1 110.06(6) . . ?
C54 P1 C74 105.56(9) . . ?
C74 P1 Fe1 117.18(6) . . ?
C1 N1 Fe1 115.84(12) . . ?
C1 N1 C20 117.98(15) . . ?
C20 N1 Fe1 126.13(12) . . ?
C2 N2 Fe1 120.43(12) . . ?
C2 N2 C6 119.68(15) . . ?
C6 N2 Fe1 119.76(12) . . ?
C7 N3 Fe1 116.20(12) . . ?
C7 N3 C8 118.45(15) . . ?
C8 N3 Fe1 125.33(12) . . ?
C10 N4 Fe2 122.10(13) . . ?
C11 N4 Fe2 116.83(13) . . ?
C11 N4 C10 120.68(17) . . ?
C12 N5 Fe2 119.17(13) . . ?
C12 N5 C16 120.12(16) . . ?
C16 N5 Fe2 119.82(12) . . ?
C17 N6 Fe2 116.66(12) . . ?
C17 N6 C18 118.90(16) . . ?
C18 N6 Fe2 124.28(13) . . ?
N1 C1 C2 113.99(16) . . ?
N1 C1 C21 125.63(17) . . ?
C2 C1 C21 120.37(16) . . ?
N2 C2 C1 110.58(15) . . ?
N2 C2 C3 120.89(17) . . ?
C3 C2 C1 128.47(17) . . ?
C2 C3 C4 120.24(17) . . ?
C3 C4 C22 121.53(18) . . ?
C5 C4 C3 117.67(17) . . ?
C5 C4 C22 120.75(17) . . ?
C6 C5 C4 120.47(17) . . ?
N2 C6 C5 121.00(17) . . ?
N2 C6 C7 111.00(16) . . ?
C5 C6 C7 128.00(17) . . ?
N3 C7 C6 113.43(16) . . ?
N3 C7 C26 126.54(17) . . ?
C6 C7 C26 120.01(16) . . ?
N3 C8 C9 114.61(16) . . ?
C10 C9 C8 115.59(16) . . ?
N4 C10 C9 112.79(16) . . ?
N4 C11 C12 114.84(17) . . ?
N4 C11 C27 127.33(18) . . ?
C12 C11 C27 117.80(17) . . ?
N5 C12 C11 112.71(17) . . ?
N5 C12 C13 121.74(18) . . ?
C13 C12 C11 125.50(17) . . ?
C12 C13 C14 119.78(17) . . ?
C13 C14 C15 117.34(17) . . ?
C13 C14 C28 121.58(17) . . ?
C15 C14 C28 120.95(17) . . ?
C16 C15 C14 119.91(18) . . ?
N5 C16 C15 121.06(17) . . ?
N5 C16 C17 112.62(16) . . ?
C15 C16 C17 126.23(17) . . ?
N6 C17 C16 114.78(16) . . ?
N6 C17 C32 125.59(17) . . ?
C16 C17 C32 119.54(16) . . ?
N6 C18 C19 112.45(16) . . ?
C18 C19 C20 114.18(17) . . ?
N1 C20 C19 114.30(15) . . ?
C4 C22 C23 107.33(19) . . ?
C4 C22 C24 111.50(17) . . ?
C4 C22 C25 110.92(19) . . ?
C23 C22 C24 109.1(2) . . ?
C23 C22 C25 110.0(2) . . ?
C25 C22 C24 108.0(2) . . ?
C14 C28 C31 107.24(17) . . ?
C29 C28 C14 111.51(17) . . ?
C29 C28 C31 107.89(19) . . ?
C30 C28 C14 111.04(17) . . ?
C30 C28 C29 109.9(2) . . ?
C30 C28 C31 109.1(2) . . ?
Fe1 C33 Fe2 72.35(6) . . ?
C34 C33 Fe1 170.08(17) . . ?
C34 C33 Fe2 116.52(15) . . ?
C33 C34 C35 122.18(19) . . ?
C33 C34 C41 121.66(19) . . ?
C41 C34 C35 116.12(17) . . ?
C36 C35 C34 118.8(2) . . ?
C40 C35 C34 122.52(19) . . ?
C40 C35 C36 118.7(2) . . ?
C37 C36 C35 120.6(3) . . ?
C38 C37 C36 120.1(2) . . ?
C37 C38 C39 120.0(2) . . ?
C38 C39 C40 120.3(3) . . ?
C35 C40 C39 120.3(2) . . ?
C42 C41 C34 119.2(2) . . ?
C46 C41 C34 122.74(18) . . ?
C46 C41 C42 118.0(2) . . ?
C43 C42 C41 120.9(2) . . ?
C42 C43 C44 120.0(2) . . ?
C45 C44 C43 120.0(3) . . ?
C44 C45 C46 120.1(2) . . ?
C41 C46 C45 120.8(2) . . ?
C76 C47 C77 119.40(19) . . ?
C53 C48 C49 120.43(19) . . ?
C50 C49 C48 119.7(2) . . ?
C51 C50 C49 120.30(19) . . ?
C50 C51 C52 120.24(19) . . ?
C51 C52 C53 119.70(19) . . ?
C48 C53 P1 119.19(14) . . ?
C48 C53 C52 119.60(17) . . ?
C52 C53 P1 120.75(15) . . ?
C55 C54 P1 117.46(14) . . ?
C59 C54 P1 124.13(15) . . ?
C59 C54 C55 118.06(18) . . ?
C56 C55 C54 120.71(18) . . ?
C57 C56 C55 120.4(2) . . ?
C58 C57 C56 119.3(2) . . ?
C57 C58 C59 120.5(2) . . ?
C58 C59 C54 121.0(2) . . ?
C75 C74 P1 120.66(15) . . ?
C75 C74 C79 118.33(18) . . ?
C79 C74 P1 120.94(15) . . ?
C77 C75 C74 120.65(19) . . ?
C47 C76 C79 120.32(19) . . ?
C75 C77 C47 120.4(2) . . ?
C76 C79 C74 120.92(19) . . ?
F1 P2 F3 179.47(9) . . ?
F1 P2 F6 89.89(8) . . ?
F2 P2 F1 89.28(9) . . ?
F2 P2 F3 90.99(10) . . ?
F2 P2 F6 89.48(8) . . ?
F3 P2 F6 89.66(8) . . ?
F4 P2 F1 90.85(9) . . ?
F4 P2 F2 90.15(8) . . ?
F4 P2 F3 89.60(8) . . ?
F4 P2 F6 179.16(9) . . ?
F5 P2 F1 90.21(9) . . ?
F5 P2 F2 179.09(10) . . ?
F5 P2 F3 89.51(9) . . ?
F5 P2 F4 90.61(8) . . ?
F5 P2 F6 89.77(9) . . ?
F7 P3 F8 90.19(9) . . ?
F7 P3 F10 90.32(10) . . ?
F7 P3 F11 89.22(12) . . ?
F7 P3 F12 178.41(13) . . ?
F8 P3 F11 89.07(11) . . ?
F9 P3 F7 91.81(13) . . ?
F9 P3 F8 91.24(12) . . ?
F9 P3 F10 90.43(11) . . ?
F9 P3 F11 178.92(13) . . ?
F9 P3 F12 89.64(10) . . ?
F10 P3 F8 178.23(12) . . ?
F10 P3 F11 89.25(10) . . ?
F10 P3 F12 90.33(9) . . ?
F12 P3 F8 89.11(8) . . ?
F12 P3 F11 89.33(9) . . ?
C61 C60 C65 118.6(3) . . ?
C60 C61 C62 118.2(3) . . ?
F13 C62 C61 122.3(4) . . ?
F13 C62 C63 115.1(4) . . ?
C63 C62 C61 122.6(3) . . ?
C62 C63 C64 118.9(3) . . ?
C63 C64 C65 119.3(3) . . ?
F13* C65 C60 135.2(6) . . ?
F13* C65 C64 102.3(6) . . ?
C64 C65 C60 122.4(3) . . ?
F14 C66 C67 118.3 . . ?
F14 C66 C71 118.3 . . ?
C71 C66 C67 123.4 . . ?
C66 C67 C68 117.9 . . ?
C69 C68 C67 120.4 . . ?
C68 C69 C70 120.1 . . ?
C69 C70 C71 120.4 . . ?
C66 C71 C70 117.9 . . ?
F14' C66' C67' 118.3 . . ?
F14' C66' C71' 118.3 . . ?
C71' C66' C67' 123.4 . . ?
C66' C67' C68' 117.9 . . ?
C69' C68' C67' 120.4 . . ?
C68' C69' C70' 120.0 . . ?
C69' C70' C71' 120.4 . . ?
C66' C71' C70' 117.9 . . ?
F14* C66* C67* 118.3 . . ?
F14* C66* C71* 118.3 . . ?
C71* C66* C67* 123.4 . . ?
C66* C67* C68* 117.9 . . ?
C69* C68* C67* 120.4 . . ?
C68* C69* C70* 120.1 . . ?
C69* C70* C71* 120.4 . . ?
C66* C71* C70* 117.9 . . ?

loop_
_geom_bond_atom_site_label_1
_geom_bond_atom_site_label_2
_geom_bond_distance
_geom_bond_site_symmetry_2
_geom_bond_publ_flag
Fe1 Fe2 2.3953(4) . ?
Fe1 P1 2.3003(5) . ?
Fe1 N1 1.9995(15) . ?
Fe1 N2 1.8741(15) . ?
Fe1 N3 1.9875(15) . ?
Fe1 C33 1.8072(19) . ?
Fe2 N4 2.1678(16) . ?
Fe2 N5 2.0659(16) . ?
Fe2 N6 2.1980(16) . ?
Fe2 C33 2.2130(19) . ?
P1 C53 1.8246(18) . ?
P1 C54 1.835(2) . ?
P1 C74 1.8354(19) . ?
N1 C1 1.313(2) . ?
N1 C20 1.481(2) . ?
N2 C2 1.358(2) . ?
N2 C6 1.362(2) . ?
N3 C7 1.317(2) . ?
N3 C8 1.483(2) . ?
N4 C10 1.475(2) . ?
N4 C11 1.288(3) . ?
N5 C12 1.337(2) . ?
N5 C16 1.340(2) . ?
N6 C17 1.288(3) . ?
N6 C18 1.477(2) . ?
C1 C2 1.456(2) . ?
C1 C21 1.508(3) . ?
C2 C3 1.391(3) . ?
C3 C4 1.399(3) . ?
C4 C5 1.393(3) . ?
C4 C22 1.524(3) . ?
C5 C6 1.385(3) . ?
C6 C7 1.452(3) . ?
C7 C26 1.497(3) . ?
C8 C9 1.529(3) . ?
C9 C10 1.527(3) . ?
C11 C12 1.490(3) . ?
C11 C27 1.501(3) . ?
C12 C13 1.386(3) . ?
C13 C14 1.396(3) . ?
C14 C15 1.403(3) . ?
C14 C28 1.534(3) . ?
C15 C16 1.392(3) . ?
C16 C17 1.494(2) . ?
C17 C32 1.497(3) . ?
C18 C19 1.517(3) . ?
C19 C20 1.518(3) . ?
C22 C23 1.532(4) . ?
C22 C24 1.534(3) . ?
C22 C25 1.533(4) . ?
C28 C29 1.530(3) . ?
C28 C30 1.525(3) . ?
C28 C31 1.538(3) . ?
C33 C34 1.348(3) . ?
C34 C35 1.497(3) . ?
C34 C41 1.481(3) . ?
C35 C36 1.395(3) . ?
C35 C40 1.388(3) . ?
C36 C37 1.392(4) . ?
C37 C38 1.370(4) . ?
C38 C39 1.383(4) . ?
C39 C40 1.391(3) . ?
C41 C42 1.409(3) . ?
C41 C46 1.395(3) . ?
C42 C43 1.379(4) . ?
C43 C44 1.393(4) . ?
C44 C45 1.374(4) . ?
C45 C46 1.396(4) . ?
C47 C76 1.383(3) . ?
C47 C77 1.396(3) . ?
C48 C49 1.393(3) . ?
C48 C53 1.391(3) . ?
C49 C50 1.390(3) . ?
C50 C51 1.386(3) . ?
C51 C52 1.394(3) . ?
C52 C53 1.402(3) . ?
C54 C55 1.404(3) . ?
C54 C59 1.393(3) . ?
C55 C56 1.389(3) . ?
C56 C57 1.388(3) . ?
C57 C58 1.384(3) . ?
C58 C59 1.387(3) . ?
C74 C75 1.393(3) . ?
C74 C79 1.403(3) . ?
C75 C77 1.392(3) . ?
C76 C79 1.389(3) . ?
P2 F1 1.6022(14) . ?
P2 F2 1.5988(15) . ?
P2 F3 1.6020(15) . ?
P2 F4 1.5963(14) . ?
P2 F5 1.5917(15) . ?
P2 F6 1.6065(14) . ?
P3 F7 1.5889(17) . ?
P3 F8 1.6007(17) . ?
P3 F9 1.5781(19) . ?
P3 F10 1.5962(16) . ?
P3 F11 1.6041(18) . ?
P3 F12 1.5986(15) . ?
F13 C62 1.342(5) . ?
F13* C65 1.202(9) . ?
C60 C61 1.366(5) . ?
C60 C65 1.369(5) . ?
C61 C62 1.391(5) . ?
C62 C63 1.349(6) . ?
C63 C64 1.358(5) . ?
C64 C65 1.365(5) . ?
F14 C66 1.3643 . ?
C66 C67 1.3770 . ?
C66 C71 1.3769 . ?
C67 C68 1.3895 . ?
C68 C69 1.3876 . ?
C69 C70 1.3884 . ?
C70 C71 1.3887 . ?
F14' C66' 1.3628 . ?
C66' C67' 1.3777 . ?
C66' C71' 1.3769 . ?
C67' C68' 1.3887 . ?
C68' C69' 1.3885 . ?
C69' C70' 1.3887 . ?
C70' C71' 1.3888 . ?
F14* C66* 1.3642 . ?
C66* C67* 1.3773 . ?
C66* C71* 1.3765 . ?
C67* C68* 1.3886 . ?
C68* C69* 1.3881 . ?
C69* C70* 1.3883 . ?
C70* C71* 1.3883 . ?
